data_7006296
loop_
_publ_author_name
'Bruce, Michael I.'
'Costuas, Karine'
'Davin, Thomas'
'Halet, Jean-Fran\,cois'
'Kramarczuk, Kathy A.'
'Low, Paul J.'
'Nicholson, Brian K.'
'Perkins, Gary J.'
'Roberts, Rachel L.'
'Skelton, Brian W.'
'Smith, Mark E.'
'White, Allan H.'

_publ_section_title
;
 Syntheses, structures and redox properties of some complexes
 containing the Os(dppe)Cp* fragment, including [{Os(dppe)Cp*}2(mu-C
 triple bondCC triple bond C)].
;
_journal_issue 46
_journal_name_full 'Dalton transactions (Cambridge, England : 2003)'
_journal_page_first 5387
_journal_page_last 5399
_journal_paper_doi 10.1039/b712104k
_journal_year 2007
_chemical_formula_moiety 'C44 H44 Os P2, 1/4(C6 H6)'
_chemical_formula_sum 'C45.5 H45.5 Os P2'
_chemical_formula_weight 844.51
_space_group_IT_number 2
_symmetry_cell_setting triclinic
_symmetry_space_group_name_Hall '-P 1'
_symmetry_space_group_name_H-M 'P -1'
_cell_angle_alpha 114.7640(10)
_cell_angle_beta 90.6820(10)
_cell_angle_gamma 103.1450(10)
_cell_formula_units_Z 4
_cell_length_a 11.9922(6)
_cell_length_b 17.8922(8)
_cell_length_c 19.8242(9)
_cell_measurement_reflns_used 6269
_cell_measurement_temperature 153
_cell_measurement_theta_max 36.5
_cell_measurement_theta_min 2.5
_cell_volume 3733.5(3)
_computing_cell_refinement 'Siemens SAINT (Siemens, 1995)'
_computing_data_collection 'Siemens SMART (Siemens, 1995)'
_computing_data_reduction xtal
_computing_molecular_graphics 'xtal PIG'
_computing_publication_material 'xtal BONDLA CIFIO'
_computing_structure_refinement 'xtal CRYLSQ'
_computing_structure_solution xtal
_diffrn_ambient_temperature 153
_diffrn_measured_fraction_theta_full 1
_diffrn_measured_fraction_theta_max 1
_diffrn_measurement_device_type
;
Bruker SMART CCD diffractometer
;
_diffrn_measurement_method '\w scans'
_diffrn_radiation_detector 'CCD area detector'
_diffrn_radiation_monochromator graphite
_diffrn_radiation_source 'sealed tube'
_diffrn_radiation_type 'Mo K\a'
_diffrn_radiation_wavelength .71073
_diffrn_reflns_av_R_equivalents .049
_diffrn_reflns_av_sigmaI/netI .156
_diffrn_reflns_limit_h_max 20
_diffrn_reflns_limit_h_min -20
_diffrn_reflns_limit_k_max 27
_diffrn_reflns_limit_k_min -30
_diffrn_reflns_limit_l_max 33
_diffrn_reflns_limit_l_min -33
_diffrn_reflns_number 77398
_diffrn_reflns_theta_full 37.5
_diffrn_reflns_theta_max 37.5
_diffrn_reflns_theta_min 1.3
_diffrn_standards_decay_% 0
_diffrn_standards_number 0
_exptl_absorpt_coefficient_mu 3.532
_exptl_absorpt_correction_T_max .83
_exptl_absorpt_correction_T_min .59
_exptl_absorpt_correction_type multi-scan
_exptl_absorpt_process_details
;
SADABS; Sheldrick, 1996
;
_exptl_crystal_colour yellow
_exptl_crystal_density_diffrn 1.502
_exptl_crystal_description plate
_exptl_crystal_F_000 1698
_exptl_crystal_size_max .24
_exptl_crystal_size_mid .2
_exptl_crystal_size_min .08
_refine_diff_density_max 2.977
_refine_diff_density_min -3.001
_refine_ls_goodness_of_fit_all .966
_refine_ls_goodness_of_fit_ref 1.116
_refine_ls_hydrogen_treatment noref
_refine_ls_matrix_type atomblock
_refine_ls_number_constraints 0
_refine_ls_number_parameters 875
_refine_ls_number_reflns 23364
_refine_ls_number_restraints 0
_refine_ls_R_factor_all .084
_refine_ls_R_factor_gt .038
_refine_ls_shift/su_max .037
_refine_ls_shift/su_mean .002
_refine_ls_structure_factor_coef F
_refine_ls_weighting_scheme sigma
_refine_ls_wR_factor_all .026
_refine_ls_wR_factor_ref .024
_reflns_d_resolution_high .582
_reflns_d_resolution_low 15.568
_reflns_Friedel_coverage 0
_reflns_limit_h_max 20
_reflns_limit_h_min 0
_reflns_limit_k_max 29
_reflns_limit_k_min -30
_reflns_limit_l_max 33
_reflns_limit_l_min -33
_reflns_number_gt 23364
_reflns_number_total 38378
_reflns_threshold_expression 'F > 4.00 sig(F )'
_cod_data_source_file b712104k.txt
_cod_data_source_block br770
_cod_original_sg_symbol_Hall -p_1
_cod_original_sg_symbol_H-M P_-1
_cod_database_code 7006296

loop_
_symmetry_equiv_pos_as_xyz
+x,+y,+z
-x,-y,-z

loop_
_atom_site_label
_atom_site_fract_x
_atom_site_fract_y
_atom_site_fract_z
_atom_site_U_iso_or_equiv
_atom_site_adp_type
_atom_site_calc_flag
_atom_site_calc_attached_atom
_atom_site_occupancy
_atom_site_disorder_assembly
_atom_site_disorder_group
Os1 .828597(10) .726457(7) .461137(6) .01397(4) Uani ? ? 1.00000 ? ?
Os2 .467946(10) .753154(7) .977366(6) .01503(4) Uani ? ? 1.00000 ? ?
P11 1.00223(6) .81460(5) .52141(4) .0163(3) Uani ? ? 1.00000 ? ?
C1111 1.1292(2) .79458(17) .47443(15) .0181(11) Uani ? ? 1.00000 ? ?
C1112 1.1702(2) .82932(18) .42525(16) .0212(12) Uani ? ? 1.00000 ? ?
C1113 1.2661(3) .81173(19) .38921(16) .0253(13) Uani ? ? 1.00000 ? ?
C1114 1.3222(2) .7577(2) .39985(16) .0259(13) Uani ? ? 1.00000 ? ?
C1115 1.2830(3) .7211(2) .44675(18) .0288(14) Uani ? ? 1.00000 ? ?
C1116 1.1880(2) .73950(19) .48338(17) .0247(13) Uani ? ? 1.00000 ? ?
C1121 1.0534(2) .83140(17) .61615(15) .0175(11) Uani ? ? 1.00000 ? ?
C1122 .9792(2) .79964(18) .65618(16) .0232(12) Uani ? ? 1.00000 ? ?
C1123 1.0163(3) .8125(2) .72829(17) .0333(15) Uani ? ? 1.00000 ? ?
C1124 1.1277(3) .8561(2) .75949(17) .0348(15) Uani ? ? 1.00000 ? ?
C1125 1.2027(3) .8883(2) .72066(17) .0322(14) Uani ? ? 1.00000 ? ?
C1126 1.1661(3) .87719(18) .64939(17) .0261(13) Uani ? ? 1.00000 ? ?
C110 1.0012(2) .92378(17) .53703(16) .0188(11) Uani ? ? 1.00000 ? ?
C120 .8896(2) .94100(17) .56911(16) .0204(12) Uani ? ? 1.00000 ? ?
P12 .76637(6) .84650(5) .51815(4) .0161(3) Uani ? ? 1.00000 ? ?
C1211 .6876(2) .87950(18) .45941(15) .0177(11) Uani ? ? 1.00000 ? ?
C1212 .6482(2) .82413(18) .38427(16) .0213(12) Uani ? ? 1.00000 ? ?
C1213 .5906(3) .8493(2) .33944(17) .0270(13) Uani ? ? 1.00000 ? ?
C1214 .5720(3) .9291(2) .36811(18) .0310(15) Uani ? ? 1.00000 ? ?
C1215 .6097(3) .9850(2) .44261(18) .0311(15) Uani ? ? 1.00000 ? ?
C1216 .6668(3) .96001(19) .48800(17) .0249(13) Uani ? ? 1.00000 ? ?
C1221 .6696(2) .85224(17) .59055(15) .0179(11) Uani ? ? 1.00000 ? ?
C1222 .7130(3) .8657(2) .66144(17) .0264(13) Uani ? ? 1.00000 ? ?
C1223 .6389(3) .8630(2) .71460(17) .0343(15) Uani ? ? 1.00000 ? ?
C1224 .5220(3) .8458(2) .69780(18) .0349(15) Uani ? ? 1.00000 ? ?
C1225 .4780(3) .8328(2) .62772(18) .0323(14) Uani ? ? 1.00000 ? ?
C1226 .5506(2) .83642(18) .57476(16) .0238(12) Uani ? ? 1.00000 ? ?
C11 .8786(2) .76927(17) .38365(15) .0178(11) Uani ? ? 1.00000 ? ?
C12 .9085(2) .79734(18) .33944(16) .0220(12) Uani ? ? 1.00000 ? ?
C121 .9545(2) .83705(18) .29208(15) .0203(11) Uani ? ? 1.00000 ? ?
C122 .9009(3) .89177(19) .27733(16) .0255(13) Uani ? ? 1.00000 ? ?
C123 .9471(3) .9299(2) .23225(19) .0386(17) Uani ? ? 1.00000 ? ?
C124 1.0456(3) .9144(2) .2010(2) .0485(19) Uani ? ? 1.00000 ? ?
C125 1.0986(3) .8595(2) .2140(2) .0436(18) Uani ? ? 1.00000 ? ?
C126 1.0537(3) .8213(2) .25862(17) .0292(14) Uani ? ? 1.00000 ? ?
C101 .8342(2) .59138(17) .39397(16) .0213(12) Uani ? ? 1.00000 ? ?
C1011 .9224(3) .5610(2) .3422(2) .0374(15) Uani ? ? 1.00000 ? ?
C102 .8379(2) .60717(17) .47110(17) .0225(12) Uani ? ? 1.00000 ? ?
C1021 .9284(3) .5923(2) .5138(2) .0346(15) Uani ? ? 1.00000 ? ?
C103 .7332(2) .62679(17) .49701(15) .0204(11) Uani ? ? 1.00000 ? ?
C1031 .6917(3) .6341(2) .57013(17) .0321(14) Uani ? ? 1.00000 ? ?
C104 .6633(2) .62223(17) .43589(16) .0178(11) Uani ? ? 1.00000 ? ?
C1041 .5410(3) .6270(2) .43419(18) .0280(13) Uani ? ? 1.00000 ? ?
C105 .7256(2) .60040(17) .37216(15) .0209(11) Uani ? ? 1.00000 ? ?
C1051 .6816(3) .5815(2) .29364(17) .0309(14) Uani ? ? 1.00000 ? ?
P21 .30276(7) .66015(5) .97561(4) .0174(3) Uani ? ? 1.00000 ? ?
C2111 .1677(2) .66733(18) .93763(16) .0208(12) Uani ? ? 1.00000 ? ?
C2112 .1261(3) .6229(2) .86137(17) .0320(14) Uani ? ? 1.00000 ? ?
C2113 .0266(3) .6350(2) .83469(19) .0429(17) Uani ? ? 1.00000 ? ?
C2114 -.0320(3) .6884(2) .8823(2) .0423(17) Uani ? ? 1.00000 ? ?
C2115 .0077(3) .7320(2) .9574(2) .0335(15) Uani ? ? 1.00000 ? ?
C2116 .1065(3) .7213(2) .98477(17) .0279(13) Uani ? ? 1.00000 ? ?
C2121 .2565(2) .65003(18) 1.06012(16) .0201(12) Uani ? ? 1.00000 ? ?
C2122 .3241(3) .69879(18) 1.12880(16) .0240(13) Uani ? ? 1.00000 ? ?
C2123 .2906(3) .6910(2) 1.19297(17) .0318(15) Uani ? ? 1.00000 ? ?
C2124 .1900(3) .6344(2) 1.18962(18) .0321(15) Uani ? ? 1.00000 ? ?
C2125 .1221(3) .5836(2) 1.1209(2) .0360(16) Uani ? ? 1.00000 ? ?
C2126 .1554(3) .5913(2) 1.05721(17) .0280(13) Uani ? ? 1.00000 ? ?
C210 .3152(2) .55218(17) .91704(16) .0227(12) Uani ? ? 1.00000 ? ?
C220 .4318(3) .54602(18) .94245(17) .0253(13) Uani ? ? 1.00000 ? ?
P22 .54451(7) .64017(5) .95129(4) .0187(3) Uani ? ? 1.00000 ? ?
C2211 .6102(2) .60157(19) .86297(16) .0234(12) Uani ? ? 1.00000 ? ?
C2212 .6461(3) .6565(2) .83044(17) .0267(13) Uani ? ? 1.00000 ? ?
C2213 .6953(3) .6316(2) .76371(18) .0347(15) Uani ? ? 1.00000 ? ?
C2214 .7067(3) .5501(2) .72815(18) .0425(17) Uani ? ? 1.00000 ? ?
C2215 .6720(3) .4936(2) .75944(18) .0442(17) Uani ? ? 1.00000 ? ?
C2216 .6244(3) .5189(2) .82675(18) .0333(15) Uani ? ? 1.00000 ? ?
C2221 .6560(3) .64748(17) 1.02015(16) .0219(12) Uani ? ? 1.00000 ? ?
C2222 .6321(3) .6738(2) 1.09447(17) .0274(13) Uani ? ? 1.00000 ? ?
C2223 .7131(3) .6831(2) 1.14930(17) .0320(15) Uani ? ? 1.00000 ? ?
C2224 .8188(3) .66659(19) 1.13191(18) .0324(14) Uani ? ? 1.00000 ? ?
C2225 .8431(3) .6417(2) 1.05956(19) .0322(14) Uani ? ? 1.00000 ? ?
C2226 .7620(3) .6312(2) 1.00323(17) .0262(13) Uani ? ? 1.00000 ? ?
C21 .4126(2) .70204(17) .86740(15) .0181(11) Uani ? ? 1.00000 ? ?
C22 .3828(2) .67825(18) .80174(16) .0207(12) Uani ? ? 1.00000 ? ?
C221 .3463(2) .65485(17) .72472(15) .0199(11) Uani ? ? 1.00000 ? ?
C222 .4048(3) .61064(18) .66690(17) .0246(13) Uani ? ? 1.00000 ? ?
C223 .3690(3) .59068(19) .59312(16) .0292(14) Uani ? ? 1.00000 ? ?
C224 .2741(3) .6133(2) .57592(17) .0321(14) Uani ? ? 1.00000 ? ?
C225 .2151(3) .6569(2) .63231(18) .0359(16) Uani ? ? 1.00000 ? ?
C226 .2501(3) .6771(2) .70573(17) .0289(14) Uani ? ? 1.00000 ? ?
C201 .4535(3) .88074(17) .99129(16) .0218(12) Uani ? ? 1.00000 ? ?
C2011 .3648(3) .8949(2) .94687(18) .0311(14) Uani ? ? 1.00000 ? ?
C202 .4477(3) .87976(17) 1.06289(16) .0229(12) Uani ? ? 1.00000 ? ?
C2021 .3526(3) .89839(19) 1.11108(18) .0321(15) Uani ? ? 1.00000 ? ?
C203 .5545(3) .86866(17) 1.08640(16) .0229(12) Uani ? ? 1.00000 ? ?
C2031 .5920(3) .8797(2) 1.16327(17) .0339(14) Uani ? ? 1.00000 ? ?
C204 .6281(2) .86363(17) 1.02860(16) .0233(12) Uani ? ? 1.00000 ? ?
C2041 .7510(3) .8601(2) 1.03371(18) .0321(14) Uani ? ? 1.00000 ? ?
C205 .5663(3) .87156(17) .97039(16) .0227(12) Uani ? ? 1.00000 ? ?
C2051 .6132(3) .8787(2) .90310(17) .0322(15) Uani ? ? 1.00000 ? ?
C01 .9711(3) .0722(2) .0487(2) .0432(18) Uani ? ? 1.00000 ? ?
C02 1.0424(3) .0371(2) .0746(2) .0410(17) Uani ? ? 1.00000 ? ?
C03 1.0708(3) -.0346(2) .0258(2) .0442(19) Uani ? ? 1.00000 ? ?
H1112 1.13057 .86614 .41662 .02700 Uiso ? ? 1.00000 ? ?
H1113 1.29393 .83735 .35657 .03300 Uiso ? ? 1.00000 ? ?
H1114 1.38815 .74488 .37472 .03300 Uiso ? ? 1.00000 ? ?
H1115 1.32142 .68289 .45442 .03700 Uiso ? ? 1.00000 ? ?
H1116 1.16122 .71411 .51671 .03200 Uiso ? ? 1.00000 ? ?
H1122 .90169 .76815 .63385 .02900 Uiso ? ? 1.00000 ? ?
H1123 .96356 .79062 .75595 .04200 Uiso ? ? 1.00000 ? ?
H1124 1.15485 .86366 .80854 .04400 Uiso ? ? 1.00000 ? ?
H1125 1.28108 .91875 .74243 .04100 Uiso ? ? 1.00000 ? ?
H1126 1.21867 .90063 .62287 .03400 Uiso ? ? 1.00000 ? ?
H110a 1.06724 .96353 .57069 .02400 Uiso ? ? 1.00000 ? ?
H110b 1.00444 .92808 .49050 .02400 Uiso ? ? 1.00000 ? ?
H120a .87589 .98923 .56475 .02500 Uiso ? ? 1.00000 ? ?
H120b .89765 .95304 .62101 .02500 Uiso ? ? 1.00000 ? ?
H1212 .66136 .76841 .36425 .02800 Uiso ? ? 1.00000 ? ?
H1213 .56311 .81003 .28795 .03500 Uiso ? ? 1.00000 ? ?
H1214 .53320 .94634 .33641 .03900 Uiso ? ? 1.00000 ? ?
H1215 .59727 1.04137 .46308 .04000 Uiso ? ? 1.00000 ? ?
H1216 .69148 .99848 .53978 .03100 Uiso ? ? 1.00000 ? ?
H1222 .79474 .87761 .67393 .03300 Uiso ? ? 1.00000 ? ?
H1223 .67106 .87458 .76364 .04300 Uiso ? ? 1.00000 ? ?
H1224 .47167 .84218 .73417 .04300 Uiso ? ? 1.00000 ? ?
H1225 .39534 .82073 .61558 .04100 Uiso ? ? 1.00000 ? ?
H1226 .51913 .82836 .52674 .03100 Uiso ? ? 1.00000 ? ?
H122 .83144 .90264 .29850 .03300 Uiso ? ? 1.00000 ? ?
H123 .90966 .96801 .22327 .04900 Uiso ? ? 1.00000 ? ?
H124 1.07752 .94082 .16954 .06100 Uiso ? ? 1.00000 ? ?
H125 1.16781 .84804 .19129 .05600 Uiso ? ? 1.00000 ? ?
H126 1.09057 .78296 .26699 .03800 Uiso ? ? 1.00000 ? ?
H1011a .99336 .57448 .37189 .05800 Uiso ? ? 1.00000 ? ?
H1011b .93337 .59162 .31199 .05800 Uiso ? ? 1.00000 ? ?
H1011c .89604 .50185 .31069 .05800 Uiso ? ? 1.00000 ? ?
H1021a .99219 .58573 .48547 .05200 Uiso ? ? 1.00000 ? ?
H1021b .89649 .54075 .51784 .05200 Uiso ? ? 1.00000 ? ?
H1021c .95298 .63930 .56142 .05200 Uiso ? ? 1.00000 ? ?
H1031a .65662 .68106 .59110 .04700 Uiso ? ? 1.00000 ? ?
H1031b .75351 .64296 .60528 .04700 Uiso ? ? 1.00000 ? ?
H1031c .63460 .58422 .56259 .04700 Uiso ? ? 1.00000 ? ?
H1041a .49042 .57150 .41677 .04100 Uiso ? ? 1.00000 ? ?
H1041b .52534 .65139 .40141 .04100 Uiso ? ? 1.00000 ? ?
H1041c .52549 .66187 .48319 .04100 Uiso ? ? 1.00000 ? ?
H1051a .73965 .60637 .27174 .04700 Uiso ? ? 1.00000 ? ?
H1051b .65771 .52159 .26365 .04700 Uiso ? ? 1.00000 ? ?
H1051c .61633 .60419 .29487 .04700 Uiso ? ? 1.00000 ? ?
H2112 .16666 .58449 .82765 .04100 Uiso ? ? 1.00000 ? ?
H2113 -.00173 .60360 .78200 .05400 Uiso ? ? 1.00000 ? ?
H2114 -.10072 .69542 .86267 .05200 Uiso ? ? 1.00000 ? ?
H2115 -.03340 .77031 .99101 .04200 Uiso ? ? 1.00000 ? ?
H2116 .13354 .75103 1.03776 .03600 Uiso ? ? 1.00000 ? ?
H2122 .39588 .73864 1.13155 .02900 Uiso ? ? 1.00000 ? ?
H2123 .33814 .72636 1.24037 .04100 Uiso ? ? 1.00000 ? ?
H2124 .16666 .63025 1.23424 .04300 Uiso ? ? 1.00000 ? ?
H2125 .05199 .54206 1.11772 .04400 Uiso ? ? 1.00000 ? ?
H2126 .10816 .55613 1.00984 .03700 Uiso ? ? 1.00000 ? ?
H210a .30986 .54091 .86539 .02800 Uiso ? ? 1.00000 ? ?
H210b .25355 .51079 .92278 .02800 Uiso ? ? 1.00000 ? ?
H220a .42982 .54377 .99004 .03100 Uiso ? ? 1.00000 ? ?
H220b .44954 .49535 .90734 .03100 Uiso ? ? 1.00000 ? ?
H2212 .63777 .71386 .85519 .03500 Uiso ? ? 1.00000 ? ?
H2213 .72170 .67156 .74329 .04500 Uiso ? ? 1.00000 ? ?
H2214 .73783 .53135 .68107 .05300 Uiso ? ? 1.00000 ? ?
H2215 .68059 .43640 .73445 .05600 Uiso ? ? 1.00000 ? ?
H2216 .60073 .47927 .84875 .04300 Uiso ? ? 1.00000 ? ?
H2222 .55851 .68506 1.10723 .03400 Uiso ? ? 1.00000 ? ?
H2223 .69575 .70133 1.20026 .04100 Uiso ? ? 1.00000 ? ?
H2224 .87411 .67287 1.17103 .04300 Uiso ? ? 1.00000 ? ?
H2225 .91768 .63128 1.04742 .04200 Uiso ? ? 1.00000 ? ?
H2226 .77884 .61256 .95248 .03400 Uiso ? ? 1.00000 ? ?
H222 .47161 .59430 .67803 .03000 Uiso ? ? 1.00000 ? ?
H223 .41027 .55991 .55351 .03600 Uiso ? ? 1.00000 ? ?
H224 .24917 .59939 .52483 .04000 Uiso ? ? 1.00000 ? ?
H225 .14968 .67414 .62035 .04500 Uiso ? ? 1.00000 ? ?
H226 .20710 .70701 .74457 .03600 Uiso ? ? 1.00000 ? ?
H2011a .36779 .86316 .89464 .04700 Uiso ? ? 1.00000 ? ?
H2011b .29023 .87639 .95863 .04700 Uiso ? ? 1.00000 ? ?
H2011c .38037 .95354 .95834 .04700 Uiso ? ? 1.00000 ? ?
H2021a .38110 .94931 1.15561 .05000 Uiso ? ? 1.00000 ? ?
H2021b .29209 .90573 1.08432 .05000 Uiso ? ? 1.00000 ? ?
H2021c .32144 .85234 1.12355 .05000 Uiso ? ? 1.00000 ? ?
H2031a .53513 .84472 1.17807 .05100 Uiso ? ? 1.00000 ? ?
H2031b .66308 .86446 1.16379 .05100 Uiso ? ? 1.00000 ? ?
H2031c .60235 .93755 1.19834 .05100 Uiso ? ? 1.00000 ? ?
H2041a .77623 .84291 .98535 .04800 Uiso ? ? 1.00000 ? ?
H2041b .79826 .91410 1.06665 .04800 Uiso ? ? 1.00000 ? ?
H2041c .75800 .81936 1.05244 .04800 Uiso ? ? 1.00000 ? ?
H2051a .60841 .93033 .90264 .04500 Uiso ? ? 1.00000 ? ?
H2051b .69182 .87565 .90289 .04500 Uiso ? ? 1.00000 ? ?
H2051c .56957 .83214 .85851 .04500 Uiso ? ? 1.00000 ? ?
H01 .95049 .12270 .08262 .05300 Uiso ? ? 1.00000 ? ?
H02 1.07151 .06310 .12696 .06200 Uiso ? ? 1.00000 ? ?
H03 1.12028 -.05922 .04380 .06600 Uiso ? ? 1.00000 ? ?

loop_
_atom_site_aniso_label
_atom_site_aniso_U_11
_atom_site_aniso_U_22
_atom_site_aniso_U_33
_atom_site_aniso_U_12
_atom_site_aniso_U_13
_atom_site_aniso_U_23
Os1 .01402(5) .01480(5) .01328(5) .00342(4) .00214(4) .00640(4)
Os2 .01761(6) .01421(5) .01281(5) .00267(4) .00137(4) .00612(4)
P11 .0153(4) .0177(4) .0166(4) .0044(3) .0022(3) .0080(3)
C1111 .0114(13) .0163(14) .0194(15) .0029(11) -.0037(11) .0014(11)
C1112 .0201(15) .0228(16) .0227(16) .0072(12) .0037(13) .0109(13)
C1113 .0263(17) .0293(17) .0234(16) .0074(14) .0110(14) .0139(14)
C1114 .0203(16) .0360(19) .0205(16) .0109(14) .0081(13) .0092(14)
C1115 .0221(17) .039(2) .037(2) .0181(15) .0111(15) .0220(16)
C1116 .0202(16) .0310(18) .0310(18) .0085(13) .0069(14) .0200(15)
C1121 .0189(15) .0176(14) .0171(14) .0068(12) .0026(12) .0073(12)
C1122 .0229(16) .0255(16) .0215(16) .0072(13) .0045(13) .0097(13)
C1123 .041(2) .043(2) .0191(17) .0112(17) .0090(15) .0156(15)
C1124 .048(2) .039(2) .0161(16) .0213(18) -.0017(16) .0055(15)
C1125 .0318(19) .0305(18) .0235(17) .0095(15) -.0086(15) .0011(14)
C1126 .0261(17) .0221(16) .0265(17) .0038(13) .0004(14) .0084(14)
C110 .0171(14) .0192(14) .0209(15) .0048(12) .0033(12) .0094(12)
C120 .0216(15) .0196(15) .0192(15) .0051(12) .0038(12) .0077(12)
P12 .0157(4) .0176(4) .0163(4) .0051(3) .0029(3) .0083(3)
C1211 .0137(14) .0250(15) .0198(15) .0063(12) .0046(11) .0141(12)
C1212 .0161(15) .0277(17) .0230(16) .0066(12) .0044(12) .0131(13)
C1213 .0208(16) .043(2) .0227(17) .0077(15) .0032(13) .0198(15)
C1214 .0260(18) .048(2) .035(2) .0150(16) .0048(15) .0308(17)
C1215 .032(2) .035(2) .038(2) .0173(16) .0113(16) .0226(16)
C1216 .0265(17) .0268(17) .0270(17) .0129(14) .0052(14) .0138(14)
C1221 .0229(15) .0150(14) .0168(14) .0072(12) .0037(12) .0067(11)
C1222 .0241(17) .0365(19) .0251(17) .0102(14) .0062(14) .0182(15)
C1223 .039(2) .049(2) .0201(17) .0160(18) .0085(15) .0176(16)
C1224 .039(2) .039(2) .031(2) .0121(17) .0186(17) .0173(16)
C1225 .0203(17) .038(2) .036(2) .0065(15) .0077(15) .0133(16)
C1226 .0219(16) .0246(16) .0233(16) .0056(13) .0059(13) .0087(13)
C11 .0134(14) .0203(15) .0193(15) .0027(11) .0014(11) .0090(12)
C12 .0191(15) .0251(16) .0181(15) .0052(13) .0016(12) .0061(13)
C121 .0205(15) .0227(15) .0142(14) -.0005(12) .0000(12) .0078(12)
C122 .0282(17) .0268(17) .0213(16) .0068(14) .0032(14) .0104(14)
C123 .053(2) .033(2) .036(2) .0096(18) .0021(18) .0217(17)
C124 .060(3) .059(3) .037(2) .001(2) .013(2) .037(2)
C125 .039(2) .065(3) .036(2) .016(2) .0185(18) .030(2)
C126 .0321(19) .036(2) .0236(17) .0104(15) .0092(15) .0154(15)
C101 .0210(15) .0143(14) .0251(16) .0048(12) .0065(13) .0050(12)
C1011 .034(2) .0262(18) .042(2) .0106(15) .0101(17) .0030(16)
C102 .0227(16) .0144(14) .0283(17) .0014(12) -.0046(13) .0092(13)
C1021 .0297(19) .0257(18) .050(2) .0066(15) -.0082(17) .0190(17)
C103 .0266(16) .0154(14) .0175(15) -.0011(12) -.0008(13) .0087(12)
C1031 .040(2) .0293(18) .0228(17) -.0056(15) -.0003(15) .0146(15)
C104 .0150(14) .0145(13) .0238(16) .0006(11) .0022(12) .0098(12)
C1041 .0214(16) .0271(17) .035(2) .0029(14) .0012(14) .0151(15)
C105 .0223(16) .0183(15) .0173(15) .0009(12) -.0006(12) .0055(12)
C1051 .040(2) .0262(17) .0175(16) -.0008(15) -.0006(15) .0059(13)
P21 .0190(4) .0168(4) .0151(4) .0039(3) .0021(3) .0060(3)
C2111 .0136(14) .0273(16) .0223(16) .0051(12) .0023(12) .0116(13)
C2112 .0245(18) .044(2) .0243(18) .0076(16) .0029(14) .0126(16)
C2113 .027(2) .068(3) .029(2) .0106(19) -.0043(16) .018(2)
C2114 .025(2) .062(3) .052(2) .0134(18) -.0010(18) .035(2)
C2115 .0270(18) .038(2) .045(2) .0142(16) .0094(16) .0232(17)
C2116 .0278(18) .0288(18) .0282(18) .0066(14) .0037(14) .0138(15)
C2121 .0216(15) .0214(15) .0196(15) .0063(12) .0043(12) .0106(12)
C2122 .0283(17) .0226(16) .0219(16) .0082(13) .0041(14) .0095(13)
C2123 .039(2) .037(2) .0216(17) .0140(16) .0082(15) .0127(15)
C2124 .038(2) .044(2) .0290(18) .0173(17) .0144(16) .0252(16)
C2125 .032(2) .042(2) .043(2) .0070(16) .0163(17) .0278(18)
C2126 .0267(17) .0311(18) .0253(17) .0004(14) .0033(14) .0149(15)
C210 .0238(16) .0166(15) .0222(16) .0009(12) -.0004(13) .0055(12)
C220 .0310(18) .0166(15) .0279(17) .0070(13) .0037(14) .0087(13)
P22 .0200(4) .0182(4) .0178(4) .0050(3) .0010(3) .0077(3)
C2211 .0216(16) .0287(17) .0188(15) .0119(13) -.0006(13) .0066(13)
C2212 .0222(16) .0354(19) .0242(17) .0097(14) .0032(14) .0134(15)
C2213 .0255(18) .058(2) .0262(18) .0128(17) .0059(15) .0224(17)
C2214 .035(2) .068(3) .0224(18) .025(2) .0063(16) .0122(18)
C2215 .048(2) .048(2) .029(2) .028(2) .0020(18) .0015(18)
C2216 .041(2) .034(2) .0265(18) .0192(17) .0047(16) .0097(15)
C2221 .0277(17) .0159(14) .0218(16) .0029(12) -.0023(13) .0094(12)
C2222 .0320(19) .0275(17) .0249(17) .0110(14) .0030(15) .0119(14)
C2223 .046(2) .0313(19) .0190(16) .0120(16) -.0014(15) .0105(14)
C2224 .041(2) .0203(16) .033(2) .0015(15) -.0138(16) .0124(15)
C2225 .0230(17) .0311(19) .044(2) -.0003(14) -.0082(16) .0223(17)
C2226 .0239(17) .0287(17) .0274(17) .0049(14) -.0013(14) .0145(14)
C21 .0178(14) .0164(14) .0212(15) .0061(11) .0031(12) .0083(12)
C22 .0239(16) .0202(15) .0204(15) .0069(12) .0039(13) .0103(12)
C221 .0222(15) .0211(15) .0170(14) .0019(12) -.0014(12) .0105(12)
C222 .0268(17) .0223(16) .0240(17) .0037(13) -.0008(14) .0108(13)
C223 .042(2) .0231(16) .0177(16) -.0001(15) .0059(15) .0088(13)
C224 .038(2) .0303(18) .0234(17) -.0071(15) -.0094(15) .0161(15)
C225 .036(2) .045(2) .033(2) .0077(17) -.0049(16) .0258(18)
C226 .0303(18) .0331(19) .0268(18) .0109(15) .0028(15) .0148(15)
C201 .0296(17) .0126(14) .0228(16) .0047(12) .0036(13) .0076(12)
C2011 .038(2) .0232(17) .033(2) .0099(15) .0000(16) .0127(15)
C202 .0277(17) .0118(14) .0248(16) .0026(12) .0084(14) .0050(12)
C2021 .043(2) .0208(16) .032(2) .0119(15) .0140(17) .0090(14)
C203 .0305(17) .0146(14) .0179(15) -.0027(12) -.0012(13) .0062(12)
C2031 .049(2) .0237(17) .0177(16) -.0089(15) -.0081(15) .0078(14)
C204 .0225(16) .0172(15) .0250(16) -.0032(12) -.0014(13) .0087(13)
C2041 .0248(18) .0313(19) .036(2) -.0037(14) -.0004(15) .0158(16)
C205 .0294(17) .0182(15) .0176(15) -.0016(13) .0015(13) .0090(12)
C2051 .044(2) .0296(18) .0269(18) .0066(16) .0101(16) .0176(15)
C01 .060(3) .040(2) .041(2) .023(2) .025(2) .0224(18)
C02 .045(2) .044(2) .036(2) .0059(18) .0066(18) .0217(18)
C03 .046(2) .060(3) .051(2) .030(2) .020(2) .038(2)

loop_
_atom_type_symbol
_atom_type_description
_atom_type_oxidation_number
_atom_type_number_in_cell
_atom_type_scat_dispersion_real
_atom_type_scat_dispersion_imag
_atom_type_scat_source
C ? 0 182 .002 .002 'Int Tables Vol IV Tables 2.2B and 2.3.1'
H ? 0 182 0 0 'Int Tables Vol IV Tables 2.2B and 2.3.1'
P ? 0 8 .09 .095 'Int Tables Vol IV Tables 2.2B and 2.3.1'
Os ? 0 4 -1.816 7.605 'Int Tables Vol IV Tables 2.2B and 2.3.1'

loop_
_diffrn_attenuator_code
_diffrn_attenuator_scale
? ?

loop_
_geom_angle_atom_site_label_1
_geom_angle_atom_site_label_2
_geom_angle_atom_site_label_3
_geom_angle_site_symmetry_1
_geom_angle_site_symmetry_2
_geom_angle_site_symmetry_3
_geom_angle
_geom_angle_publ_flag
P11 Os1 P12 . . . 83.35(3) ?
P11 Os1 C11 . . . 81.17(7) ?
P11 Os1 C101 . . . 113.54(8) ?
P11 Os1 C102 . . . 101.28(7) ?
P11 Os1 C103 . . . 121.32(8) ?
P11 Os1 C104 . . . 157.93(9) ?
P11 Os1 C105 . . . 149.05(8) ?
P12 Os1 C11 . . . 86.30(9) ?
P12 Os1 C101 . . . 163.07(8) ?
P12 Os1 C102 . . . 141.94(8) ?
P12 Os1 C103 . . . 109.14(8) ?
P12 Os1 C104 . . . 102.12(8) ?
P12 Os1 C105 . . . 126.45(9) ?
C11 Os1 C101 . . . 97.17(12) ?
C11 Os1 C102 . . . 131.74(11) ?
C11 Os1 C103 . . . 153.20(9) ?
C11 Os1 C104 . . . 120.24(11) ?
C11 Os1 C105 . . . 91.64(11) ?
C101 Os1 C102 . . . 37.22(12) ?
C101 Os1 C103 . . . 61.89(11) ?
C101 Os1 C104 . . . 61.82(10) ?
C101 Os1 C105 . . . 37.21(11) ?
C102 Os1 C103 . . . 36.73(11) ?
C102 Os1 C104 . . . 61.30(11) ?
C102 Os1 C105 . . . 61.74(12) ?
C103 Os1 C104 . . . 36.64(11) ?
C103 Os1 C105 . . . 61.56(11) ?
C104 Os1 C105 . . . 36.87(10) ?
P21 Os2 P22 . . . 83.35(3) ?
P21 Os2 C21 . . . 81.62(8) ?
P21 Os2 C201 . . . 116.66(8) ?
P21 Os2 C202 . . . 103.12(8) ?
P21 Os2 C203 . . . 120.77(8) ?
P21 Os2 C204 . . . 157.05(8) ?
P21 Os2 C205 . . . 153.00(9) ?
P22 Os2 C21 . . . 87.16(9) ?
P22 Os2 C201 . . . 159.43(8) ?
P22 Os2 C202 . . . 147.93(9) ?
P22 Os2 C203 . . . 112.98(9) ?
P22 Os2 C204 . . . 101.13(9) ?
P22 Os2 C205 . . . 121.73(9) ?
C21 Os2 C201 . . . 90.99(12) ?
C21 Os2 C202 . . . 124.71(13) ?
C21 Os2 C203 . . . 150.30(13) ?
C21 Os2 C204 . . . 120.86(12) ?
C21 Os2 C205 . . . 89.27(11) ?
C201 Os2 C202 . . . 37.12(12) ?
C201 Os2 C203 . . . 62.34(12) ?
C201 Os2 C204 . . . 62.56(11) ?
C201 Os2 C205 . . . 37.72(11) ?
C202 Os2 C203 . . . 36.93(12) ?
C202 Os2 C204 . . . 61.54(10) ?
C202 Os2 C205 . . . 61.81(11) ?
C203 Os2 C204 . . . 36.76(11) ?
C203 Os2 C205 . . . 61.82(11) ?
C204 Os2 C205 . . . 37.13(13) ?
Os1 P11 C1111 . . . 117.66(8) ?
Os1 P11 C1121 . . . 121.56(10) ?
Os1 P11 C110 . . . 108.32(9) ?
C1111 P11 C1121 . . . 100.37(14) ?
C1111 P11 C110 . . . 105.18(14) ?
C1121 P11 C110 . . . 101.63(13) ?
P11 C1111 C1112 . . . 122.7(3) ?
P11 C1111 C1116 . . . 120.8(3) ?
C1112 C1111 C1116 . . . 116.4(3) ?
C1111 C1112 C1113 . . . 121.5(3) ?
C1111 C1112 H1112 . . . 118.7 ?
C1113 C1112 H1112 . . . 119.9 ?
C1112 C1113 C1114 . . . 120.5(3) ?
C1112 C1113 H1113 . . . 120.1 ?
C1114 C1113 H1113 . . . 119.4 ?
C1113 C1114 C1115 . . . 119.6(3) ?
C1113 C1114 H1114 . . . 120.9 ?
C1115 C1114 H1114 . . . 119.5 ?
C1114 C1115 C1116 . . . 119.8(4) ?
C1114 C1115 H1115 . . . 120.3 ?
C1116 C1115 H1115 . . . 119.9 ?
C1111 C1116 C1115 . . . 122.2(4) ?
C1111 C1116 H1116 . . . 118.3 ?
C1115 C1116 H1116 . . . 119.5 ?
P11 C1121 C1122 . . . 120.0(2) ?
P11 C1121 C1126 . . . 121.4(3) ?
C1122 C1121 C1126 . . . 118.6(3) ?
C1121 C1122 C1123 . . . 120.7(3) ?
C1121 C1122 H1122 . . . 119.2 ?
C1123 C1122 H1122 . . . 120.0 ?
C1122 C1123 C1124 . . . 119.9(3) ?
C1122 C1123 H1123 . . . 120.1 ?
C1124 C1123 H1123 . . . 120.0 ?
C1123 C1124 C1125 . . . 120.2(3) ?
C1123 C1124 H1124 . . . 120.5 ?
C1125 C1124 H1124 . . . 119.2 ?
C1124 C1125 C1126 . . . 120.3(3) ?
C1124 C1125 H1125 . . . 120.3 ?
C1126 C1125 H1125 . . . 119.3 ?
C1121 C1126 C1125 . . . 120.1(3) ?
C1121 C1126 H1126 . . . 120.0 ?
C1125 C1126 H1126 . . . 119.9 ?
P11 C110 C120 . . . 107.6(2) ?
P11 C110 H110a . . . 109.7 ?
P11 C110 H110b . . . 109.5 ?
C120 C110 H110a . . . 111.2 ?
C120 C110 H110b . . . 110.4 ?
H110a C110 H110b . . . 108.4 ?
C110 C120 P12 . . . 110.14(16) ?
C110 C120 H120a . . . 109.5 ?
C110 C120 H120b . . . 108.9 ?
P12 C120 H120a . . . 109.9 ?
P12 C120 H120b . . . 109.6 ?
H120a C120 H120b . . . 108.7 ?
Os1 P12 C120 . . . 111.02(10) ?
Os1 P12 C1211 . . . 118.34(8) ?
Os1 P12 C1221 . . . 118.29(11) ?
C120 P12 C1211 . . . 103.51(14) ?
C120 P12 C1221 . . . 102.67(12) ?
C1211 P12 C1221 . . . 100.89(14) ?
P12 C1211 C1212 . . . 120.5(2) ?
P12 C1211 C1216 . . . 121.3(2) ?
C1212 C1211 C1216 . . . 118.2(3) ?
C1211 C1212 C1213 . . . 120.7(3) ?
C1211 C1212 H1212 . . . 118.8 ?
C1213 C1212 H1212 . . . 120.5 ?
C1212 C1213 C1214 . . . 120.4(3) ?
C1212 C1213 H1213 . . . 119.5 ?
C1214 C1213 H1213 . . . 120.0 ?
C1213 C1214 C1215 . . . 119.9(4) ?
C1213 C1214 H1214 . . . 119.9 ?
C1215 C1214 H1214 . . . 120.2 ?
C1214 C1215 C1216 . . . 120.0(3) ?
C1214 C1215 H1215 . . . 120.3 ?
C1216 C1215 H1215 . . . 119.7 ?
C1211 C1216 C1215 . . . 120.8(3) ?
C1211 C1216 H1216 . . . 119.5 ?
C1215 C1216 H1216 . . . 119.7 ?
P12 C1221 C1222 . . . 120.2(2) ?
P12 C1221 C1226 . . . 121.5(2) ?
C1222 C1221 C1226 . . . 118.1(3) ?
C1221 C1222 C1223 . . . 120.6(3) ?
C1221 C1222 H1222 . . . 119.7 ?
C1223 C1222 H1222 . . . 119.8 ?
C1222 C1223 C1224 . . . 120.7(3) ?
C1222 C1223 H1223 . . . 119.0 ?
C1224 C1223 H1223 . . . 120.3 ?
C1223 C1224 C1225 . . . 119.2(3) ?
C1223 C1224 H1224 . . . 120.0 ?
C1225 C1224 H1224 . . . 120.8 ?
C1224 C1225 C1226 . . . 120.8(3) ?
C1224 C1225 H1225 . . . 119.5 ?
C1226 C1225 H1225 . . . 119.7 ?
C1221 C1226 C1225 . . . 120.7(3) ?
C1221 C1226 H1226 . . . 119.4 ?
C1225 C1226 H1226 . . . 120.0 ?
Os1 C11 C12 . . . 177.9(2) ?
C11 C12 C121 . . . 174.1(3) ?
C12 C121 C122 . . . 121.6(3) ?
C12 C121 C126 . . . 120.6(3) ?
C122 C121 C126 . . . 117.8(3) ?
C121 C122 C123 . . . 120.7(3) ?
C121 C122 H122 . . . 119.7 ?
C123 C122 H122 . . . 119.6 ?
C122 C123 C124 . . . 120.4(4) ?
C122 C123 H123 . . . 119.5 ?
C124 C123 H123 . . . 120.1 ?
C123 C124 C125 . . . 119.7(4) ?
C123 C124 H124 . . . 120.3 ?
C125 C124 H124 . . . 120.0 ?
C124 C125 C126 . . . 120.4(4) ?
C124 C125 H125 . . . 119.6 ?
C126 C125 H125 . . . 120.0 ?
C121 C126 C125 . . . 121.0(4) ?
C121 C126 H126 . . . 119.1 ?
C125 C126 H126 . . . 119.9 ?
Os1 C101 C1011 . . . 126.6(2) ?
Os1 C101 C102 . . . 71.96(16) ?
Os1 C101 C105 . . . 72.01(16) ?
C1011 C101 C102 . . . 126.5(3) ?
C1011 C101 C105 . . . 125.6(3) ?
C102 C101 C105 . . . 107.6(3) ?
C101 C1011 H1011a . . . 108.3 ?
C101 C1011 H1011b . . . 108.0 ?
C101 C1011 H1011c . . . 110.6 ?
H1011a C1011 H1011b . . . 108.6 ?
H1011a C1011 H1011c . . . 112.0 ?
H1011b C1011 H1011c . . . 109.3 ?
Os1 C102 C101 . . . 70.8(2) ?
Os1 C102 C1021 . . . 129.74(18) ?
Os1 C102 C103 . . . 72.3(2) ?
C101 C102 C1021 . . . 125.5(3) ?
C101 C102 C103 . . . 108.4(3) ?
C1021 C102 C103 . . . 125.5(3) ?
C102 C1021 H1021a . . . 107.8 ?
C102 C1021 H1021b . . . 108.0 ?
C102 C1021 H1021c . . . 110.4 ?
H1021a C1021 H1021b . . . 109.0 ?
H1021a C1021 H1021c . . . 109.6 ?
H1021b C1021 H1021c . . . 112.0 ?
Os1 C103 C102 . . . 70.94(19) ?
Os1 C103 C1031 . . . 131.71(18) ?
Os1 C103 C104 . . . 71.86(18) ?
C102 C103 C1031 . . . 126.6(3) ?
C102 C103 C104 . . . 108.0(3) ?
C1031 C103 C104 . . . 124.4(3) ?
C103 C1031 H1031a . . . 110.5 ?
C103 C1031 H1031b . . . 111.2 ?
C103 C1031 H1031c . . . 110.1 ?
H1031a C1031 H1031b . . . 108.4 ?
H1031a C1031 H1031c . . . 107.0 ?
H1031b C1031 H1031c . . . 109.5 ?
Os1 C104 C103 . . . 71.50(15) ?
Os1 C104 C1041 . . . 129.7(2) ?
Os1 C104 C105 . . . 70.74(14) ?
C103 C104 C1041 . . . 126.7(3) ?
C103 C104 C105 . . . 108.0(3) ?
C1041 C104 C105 . . . 124.7(3) ?
C104 C1041 H1041a . . . 110.2 ?
C104 C1041 H1041b . . . 110.5 ?
C104 C1041 H1041c . . . 110.3 ?
H1041a C1041 H1041b . . . 108.5 ?
H1041a C1041 H1041c . . . 109.1 ?
H1041b C1041 H1041c . . . 108.1 ?
Os1 C105 C101 . . . 70.78(13) ?
Os1 C105 C104 . . . 72.39(13) ?
Os1 C105 C1051 . . . 126.9(2) ?
C101 C105 C104 . . . 108.0(3) ?
C101 C105 C1051 . . . 125.1(3) ?
C104 C105 C1051 . . . 126.6(3) ?
C105 C1051 H1051a . . . 110.6 ?
C105 C1051 H1051b . . . 110.2 ?
C105 C1051 H1051c . . . 109.4 ?
H1051a C1051 H1051b . . . 109.4 ?
H1051a C1051 H1051c . . . 108.9 ?
H1051b C1051 H1051c . . . 108.1 ?
Os2 P21 C2111 . . . 117.61(12) ?
Os2 P21 C2121 . . . 122.75(8) ?
Os2 P21 C210 . . . 107.93(10) ?
C2111 P21 C2121 . . . 99.50(15) ?
C2111 P21 C210 . . . 105.56(13) ?
C2121 P21 C210 . . . 101.29(15) ?
P21 C2111 C2112 . . . 122.1(2) ?
P21 C2111 C2116 . . . 119.5(2) ?
C2112 C2111 C2116 . . . 118.3(3) ?
C2111 C2112 C2113 . . . 119.7(3) ?
C2111 C2112 H2112 . . . 119.8 ?
C2113 C2112 H2112 . . . 120.5 ?
C2112 C2113 C2114 . . . 120.8(3) ?
C2112 C2113 H2113 . . . 119.0 ?
C2114 C2113 H2113 . . . 120.2 ?
C2113 C2114 C2115 . . . 120.0(4) ?
C2113 C2114 H2114 . . . 119.2 ?
C2115 C2114 H2114 . . . 120.7 ?
C2114 C2115 C2116 . . . 120.0(3) ?
C2114 C2115 H2115 . . . 120.0 ?
C2116 C2115 H2115 . . . 120.0 ?
C2111 C2116 C2115 . . . 121.2(3) ?
C2111 C2116 H2116 . . . 118.8 ?
C2115 C2116 H2116 . . . 120.0 ?
P21 C2121 C2122 . . . 120.6(2) ?
P21 C2121 C2126 . . . 121.5(2) ?
C2122 C2121 C2126 . . . 117.8(3) ?
C2121 C2122 C2123 . . . 121.1(3) ?
C2121 C2122 H2122 . . . 118.9 ?
C2123 C2122 H2122 . . . 119.9 ?
C2122 C2123 C2124 . . . 120.4(3) ?
C2122 C2123 H2123 . . . 119.8 ?
C2124 C2123 H2123 . . . 119.7 ?
C2123 C2124 C2125 . . . 119.3(3) ?
C2123 C2124 H2124 . . . 120.0 ?
C2125 C2124 H2124 . . . 120.7 ?
C2124 C2125 C2126 . . . 120.2(3) ?
C2124 C2125 H2125 . . . 119.9 ?
C2126 C2125 H2125 . . . 119.8 ?
C2121 C2126 C2125 . . . 121.0(3) ?
C2121 C2126 H2126 . . . 119.0 ?
C2125 C2126 H2126 . . . 120.0 ?
P21 C210 C220 . . . 107.25(16) ?
P21 C210 H210a . . . 110.8 ?
P21 C210 H210b . . . 110.2 ?
C220 C210 H210a . . . 110.5 ?
C220 C210 H210b . . . 110.5 ?
H210a C210 H210b . . . 107.8 ?
C210 C220 P22 . . . 109.4(2) ?
C210 C220 H220a . . . 109.8 ?
C210 C220 H220b . . . 110.5 ?
P22 C220 H220a . . . 109.45 ?
P22 C220 H220b . . . 109.7 ?
H220a C220 H220b . . . 108.0 ?
Os2 P22 C220 . . . 110.43(11) ?
Os2 P22 C2211 . . . 117.15(13) ?
Os2 P22 C2221 . . . 118.84(9) ?
C220 P22 C2211 . . . 103.84(13) ?
C220 P22 C2221 . . . 102.16(16) ?
C2211 P22 C2221 . . . 102.42(14) ?
P22 C2211 C2212 . . . 118.7(2) ?
P22 C2211 C2216 . . . 123.2(3) ?
C2212 C2211 C2216 . . . 118.1(3) ?
C2211 C2212 C2213 . . . 121.8(3) ?
C2211 C2212 H2212 . . . 118.8 ?
C2213 C2212 H2212 . . . 119.3 ?
C2212 C2213 C2214 . . . 119.5(4) ?
C2212 C2213 H2213 . . . 120.1 ?
C2214 C2213 H2213 . . . 120.4 ?
C2213 C2214 C2215 . . . 120.0(3) ?
C2213 C2214 H2214 . . . 120.5 ?
C2215 C2214 H2214 . . . 119.5 ?
C2214 C2215 C2216 . . . 120.5(3) ?
C2214 C2215 H2215 . . . 119.8 ?
C2216 C2215 H2215 . . . 119.7 ?
C2211 C2216 C2215 . . . 120.0(4) ?
C2211 C2216 H2216 . . . 119.7 ?
C2215 C2216 H2216 . . . 120.3 ?
P22 C2221 C2222 . . . 117.4(2) ?
P22 C2221 C2226 . . . 124.0(2) ?
C2222 C2221 C2226 . . . 118.6(3) ?
C2221 C2222 C2223 . . . 120.4(3) ?
C2221 C2222 H2222 . . . 119.7 ?
C2223 C2222 H2222 . . . 119.8 ?
C2222 C2223 C2224 . . . 120.6(3) ?
C2222 C2223 H2223 . . . 119.7 ?
C2224 C2223 H2223 . . . 119.7 ?
C2223 C2224 C2225 . . . 119.3(3) ?
C2223 C2224 H2224 . . . 119.4 ?
C2225 C2224 H2224 . . . 121.3 ?
C2224 C2225 C2226 . . . 120.9(3) ?
C2224 C2225 H2225 . . . 119.5 ?
C2226 C2225 H2225 . . . 119.6 ?
C2221 C2226 C2225 . . . 120.1(3) ?
C2221 C2226 H2226 . . . 119.3 ?
C2225 C2226 H2226 . . . 120.6 ?
Os2 C21 C22 . . . 174.4(3) ?
C21 C22 C221 . . . 176.6(3) ?
C22 C221 C222 . . . 122.0(3) ?
C22 C221 C226 . . . 120.2(3) ?
C222 C221 C226 . . . 117.8(3) ?
C221 C222 C223 . . . 120.7(3) ?
C221 C222 H222 . . . 120.0 ?
C223 C222 H222 . . . 119.3 ?
C222 C223 C224 . . . 120.3(3) ?
C222 C223 H223 . . . 119.9 ?
C224 C223 H223 . . . 119.8 ?
C223 C224 C225 . . . 119.8(3) ?
C223 C224 H224 . . . 120.4 ?
C225 C224 H224 . . . 119.8 ?
C224 C225 C226 . . . 120.3(4) ?
C224 C225 H225 . . . 119.8 ?
C226 C225 H225 . . . 119.9 ?
C221 C226 C225 . . . 121.1(3) ?
C221 C226 H226 . . . 119.7 ?
C225 C226 H226 . . . 119.2 ?
Os2 C201 C2011 . . . 124.48(17) ?
Os2 C201 C202 . . . 72.60(19) ?
Os2 C201 C205 . . . 71.47(18) ?
C2011 C201 C202 . . . 128.0(3) ?
C2011 C201 C205 . . . 124.9(3) ?
C202 C201 C205 . . . 107.0(3) ?
C201 C2011 H2011a . . . 109.5 ?
C201 C2011 H2011b . . . 109.7 ?
C201 C2011 H2011c . . . 109.6 ?
H2011a C2011 H2011b . . . 109.2 ?
H2011a C2011 H2011c . . . 109.2 ?
H2011b C2011 H2011c . . . 109.7 ?
Os2 C202 C201 . . . 70.28(16) ?
Os2 C202 C2021 . . . 129.1(2) ?
Os2 C202 C203 . . . 72.71(15) ?
C201 C202 C2021 . . . 125.9(3) ?
C201 C202 C203 . . . 109.2(3) ?
C2021 C202 C203 . . . 124.5(3) ?
C202 C2021 H2021a . . . 109.9 ?
C202 C2021 H2021b . . . 109.3 ?
C202 C2021 H2021c . . . 110.6 ?
H2021a C2021 H2021b . . . 108.8 ?
H2021a C2021 H2021c . . . 109.7 ?
H2021b C2021 H2021c . . . 108.5 ?
Os2 C203 C202 . . . 70.36(13) ?
Os2 C203 C2031 . . . 133.8(2) ?
Os2 C203 C204 . . . 70.98(13) ?
C202 C203 C2031 . . . 126.0(3) ?
C202 C203 C204 . . . 107.2(3) ?
C2031 C203 C204 . . . 125.5(3) ?
C203 C2031 H2031a . . . 110.4 ?
C203 C2031 H2031b . . . 110.1 ?
C203 C2031 H2031c . . . 109.8 ?
H2031a C2031 H2031b . . . 109.0 ?
H2031a C2031 H2031c . . . 108.6 ?
H2031b C2031 H2031c . . . 108.9 ?
Os2 C204 C203 . . . 72.26(14) ?
Os2 C204 C2041 . . . 128.1(2) ?
Os2 C204 C205 . . . 70.08(15) ?
C203 C204 C2041 . . . 124.7(3) ?
C203 C204 C205 . . . 108.0(3) ?
C2041 C204 C205 . . . 127.0(3) ?
C204 C2041 H2041a . . . 109.7 ?
C204 C2041 H2041b . . . 110.2 ?
C204 C2041 H2041c . . . 109.8 ?
H2041a C2041 H2041b . . . 109.6 ?
H2041a C2041 H2041c . . . 108.8 ?
H2041b C2041 H2041c . . . 108.7 ?
Os2 C205 C201 . . . 70.81(17) ?
Os2 C205 C204 . . . 72.79(18) ?
Os2 C205 C2051 . . . 127.14(17) ?
C201 C205 C204 . . . 108.5(3) ?
C201 C205 C2051 . . . 124.7(3) ?
C204 C205 C2051 . . . 126.5(3) ?
C205 C2051 H2051a . . . 110.6 ?
C205 C2051 H2051b . . . 110.2 ?
C205 C2051 H2051c . . . 109.5 ?
H2051a C2051 H2051b . . . 109.5 ?
H2051a C2051 H2051c . . . 108.9 ?
H2051b C2051 H2051c . . . 108.1 ?
C02 C01 H01 . . . 120.2 ?
C02 C01 C03 . . '2 755' 119.6(3) ?
H01 C01 C03 . . '2 755' 120.1 ?
C01 C02 C03 . . . 119.5(3) ?
C01 C02 H02 . . . 119.8 ?
C03 C02 H02 . . . 120.7 ?
C02 C03 H03 . . . 119.7 ?
C02 C03 C01 . . '2 755' 120.8(4) ?
H03 C03 C01 . . '2 755' 119.5 ?

loop_
_geom_bond_atom_site_label_1
_geom_bond_atom_site_label_2
_geom_bond_site_symmetry_1
_geom_bond_site_symmetry_2
_geom_bond_distance
_geom_bond_publ_flag
Os1 P11 . . 2.2625(7) ?
Os1 P12 . . 2.2721(8) ?
Os1 C11 . . 2.026(3) ?
Os1 C101 . . 2.236(3) ?
Os1 C102 . . 2.251(4) ?
Os1 C103 . . 2.269(3) ?
Os1 C104 . . 2.274(2) ?
Os1 C105 . . 2.252(2) ?
Os2 P21 . . 2.2682(8) ?
Os2 P22 . . 2.2752(9) ?
Os2 C21 . . 2.012(3) ?
Os2 C201 . . 2.230(3) ?
Os2 C202 . . 2.260(3) ?
Os2 C203 . . 2.291(2) ?
Os2 C204 . . 2.274(2) ?
Os2 C205 . . 2.238(3) ?
P11 C1111 . . 1.821(3) ?
P11 C1121 . . 1.847(3) ?
P11 C110 . . 1.848(3) ?
C1111 C1112 . . 1.399(5) ?
C1111 C1116 . . 1.399(5) ?
C1112 C1113 . . 1.388(4) ?
C1112 H1112 . . .961 ?
C1113 C1114 . . 1.376(5) ?
C1113 H1113 . . .961 ?
C1114 C1115 . . 1.377(6) ?
C1114 H1114 . . .960 ?
C1115 C1116 . . 1.387(4) ?
C1115 H1115 . . .965 ?
C1116 H1116 . . .968 ?
C1121 C1122 . . 1.381(5) ?
C1121 C1126 . . 1.399(4) ?
C1122 C1123 . . 1.399(5) ?
C1122 H1122 . . .960 ?
C1123 C1124 . . 1.371(4) ?
C1123 H1123 . . .964 ?
C1124 C1125 . . 1.373(5) ?
C1124 H1124 . . .965 ?
C1125 C1126 . . 1.392(5) ?
C1125 H1125 . . .963 ?
C1126 H1126 . . .960 ?
C110 C120 . . 1.528(4) ?
C110 H110a . . .955 ?
C110 H110b . . .958 ?
C120 P12 . . 1.860(2) ?
C120 H120a . . .952 ?
C120 H120b . . .958 ?
P12 C1211 . . 1.844(4) ?
P12 C1221 . . 1.841(3) ?
C1211 C1212 . . 1.399(4) ?
C1211 C1216 . . 1.394(4) ?
C1212 C1213 . . 1.390(5) ?
C1212 H1212 . . .958 ?
C1213 C1214 . . 1.370(5) ?
C1213 H1213 . . .964 ?
C1214 C1215 . . 1.388(4) ?
C1214 H1214 . . .963 ?
C1215 C1216 . . 1.392(6) ?
C1215 H1215 . . .966 ?
C1216 H1216 . . .961 ?
C1221 C1222 . . 1.395(5) ?
C1221 C1226 . . 1.395(4) ?
C1222 C1223 . . 1.396(5) ?
C1222 H1222 . . .960 ?
C1223 C1224 . . 1.370(5) ?
C1223 H1223 . . .960 ?
C1224 C1225 . . 1.385(5) ?
C1224 H1224 . . .959 ?
C1225 C1226 . . 1.384(5) ?
C1225 H1225 . . .970 ?
C1226 H1226 . . .959 ?
C11 C12 . . 1.202(5) ?
C12 C121 . . 1.443(5) ?
C121 C122 . . 1.406(5) ?
C121 C126 . . 1.396(4) ?
C122 C123 . . 1.386(6) ?
C122 H122 . . .960 ?
C123 C124 . . 1.370(6) ?
C123 H123 . . .969 ?
C124 C125 . . 1.389(7) ?
C124 H124 . . .964 ?
C125 C126 . . 1.374(6) ?
C125 H125 . . .971 ?
C126 H126 . . .962 ?
C101 C1011 . . 1.513(5) ?
C101 C102 . . 1.432(5) ?
C101 C105 . . 1.432(5) ?
C1011 H1011a . . .951 ?
C1011 H1011b . . .959 ?
C1011 H1011c . . .948 ?
C102 C1021 . . 1.505(5) ?
C102 C103 . . 1.424(4) ?
C1021 H1021a . . .954 ?
C1021 H1021b . . .951 ?
C1021 H1021c . . .949 ?
C103 C1031 . . 1.501(5) ?
C103 C104 . . 1.428(5) ?
C1031 H1031a . . .964 ?
C1031 H1031b . . .949 ?
C1031 H1031c . . .947 ?
C104 C1041 . . 1.489(4) ?
C104 C105 . . 1.431(4) ?
C1041 H1041a . . .952 ?
C1041 H1041b . . .960 ?
C1041 H1041c . . .958 ?
C105 C1051 . . 1.508(5) ?
C1051 H1051a . . .948 ?
C1051 H1051b . . .952 ?
C1051 H1051c . . .957 ?
P21 C2111 . . 1.831(3) ?
P21 C2121 . . 1.838(3) ?
P21 C210 . . 1.833(3) ?
C2111 C2112 . . 1.400(4) ?
C2111 C2116 . . 1.388(4) ?
C2112 C2113 . . 1.396(6) ?
C2112 H2112 . . .965 ?
C2113 C2114 . . 1.366(5) ?
C2113 H2113 . . .967 ?
C2114 C2115 . . 1.375(5) ?
C2114 H2114 . . .963 ?
C2115 C2116 . . 1.382(5) ?
C2115 H2115 . . .967 ?
C2116 H2116 . . .968 ?
C2121 C2122 . . 1.389(4) ?
C2121 C2126 . . 1.394(4) ?
C2122 C2123 . . 1.391(5) ?
C2122 H2122 . . .969 ?
C2123 C2124 . . 1.368(5) ?
C2123 H2123 . . .966 ?
C2124 C2125 . . 1.394(4) ?
C2124 H2124 . . .958 ?
C2125 C2126 . . 1.381(5) ?
C2125 H2125 . . .969 ?
C2126 H2126 . . .964 ?
C210 C220 . . 1.523(5) ?
C210 H210a . . .955 ?
C210 H210b . . .965 ?
C220 P22 . . 1.846(3) ?
C220 H220a . . .961 ?
C220 H220b . . .956 ?
P22 C2211 . . 1.852(3) ?
P22 C2221 . . 1.842(3) ?
C2211 C2212 . . 1.383(5) ?
C2211 C2216 . . 1.400(5) ?
C2212 C2213 . . 1.393(5) ?
C2212 H2212 . . .964 ?
C2213 C2214 . . 1.369(5) ?
C2213 H2213 . . .958 ?
C2214 C2215 . . 1.385(6) ?
C2214 H2214 . . .962 ?
C2215 C2216 . . 1.393(5) ?
C2215 H2215 . . .964 ?
C2216 H2216 . . .971 ?
C2221 C2222 . . 1.402(4) ?
C2221 C2226 . . 1.382(4) ?
C2222 C2223 . . 1.379(5) ?
C2222 H2222 . . .963 ?
C2223 C2224 . . 1.382(5) ?
C2223 H2223 . . .964 ?
C2224 C2225 . . 1.369(5) ?
C2224 H2224 . . .967 ?
C2225 C2226 . . 1.395(5) ?
C2225 H2225 . . .967 ?
C2226 H2226 . . .959 ?
C21 C22 . . 1.208(4) ?
C22 C221 . . 1.437(4) ?
C221 C222 . . 1.394(4) ?
C221 C226 . . 1.398(5) ?
C222 C223 . . 1.389(5) ?
C222 H222 . . .966 ?
C223 C224 . . 1.376(5) ?
C223 H223 . . .967 ?
C224 C225 . . 1.377(5) ?
C224 H224 . . .962 ?
C225 C226 . . 1.379(5) ?
C225 H225 . . .967 ?
C226 H226 . . .967 ?
C201 C2011 . . 1.502(5) ?
C201 C202 . . 1.429(5) ?
C201 C205 . . 1.444(4) ?
C2011 H2011a . . .956 ?
C2011 H2011b . . .948 ?
C2011 H2011c . . .947 ?
C202 C2021 . . 1.502(5) ?
C202 C203 . . 1.442(5) ?
C2021 H2021a . . .951 ?
C2021 H2021b . . .958 ?
C2021 H2021c . . .955 ?
C203 C2031 . . 1.501(5) ?
C203 C204 . . 1.440(4) ?
C2031 H2031a . . .953 ?
C2031 H2031b . . .953 ?
C2031 H2031c . . .953 ?
C204 C2041 . . 1.494(5) ?
C204 C205 . . 1.437(5) ?
C2041 H2041a . . .953 ?
C2041 H2041b . . .946 ?
C2041 H2041c . . .964 ?
C205 C2051 . . 1.497(5) ?
C2051 H2051a . . .943 ?
C2051 H2051b . . .956 ?
C2051 H2051c . . .961 ?
C01 C02 . . 1.376(6) ?
C01 H01 . . .963 ?
C01 C03 . '2 755' 1.372(5) ?
C02 C03 . . 1.365(5) ?
C02 H02 . . .963 ?
C03 H03 . . .958 ?
